data_7053146
loop_
_publ_author_name
'Alkorta, Ibon'
'Coss\'io, Fernando P.'
'Elguero, Jos\'e'
'Fresno, Nieves'
'Hernandez-Folgado, Laura'
'Garc\'ia-Granda, Santiago'
'Men\'endez-Taboada, Laura'
'P\'erez-Fern\'andez, Ruth'
'Reviriego, Felipe'
'V\'azquez-Vi\~nuela, Lucia'

_publ_section_title
;
 The reaction of NH-indazoles with 1-fluoro-2,4-dinitrobenzene: the
 unusual formation of benzotriazole-N-oxides
;
_journal_issue 8
_journal_name_full 'New Journal of Chemistry'
_journal_page_first 2384
_journal_paper_doi 10.1039/c3nj00186e
_journal_volume 37
_journal_year 2013
_chemical_formula_moiety 'C13 H8 N4 O4'
_chemical_formula_sum 'C13 H8 N4 O4'
_chemical_formula_weight 284.23
_space_group_crystal_system monoclinic
_space_group_IT_number 14
_space_group_name_Hall '-P 2ybc'
_space_group_name_H-M_alt 'P 1 21/c 1'
_symmetry_space_group_name_Hall '-P 2ybc'
_symmetry_space_group_name_H-M 'P 1 21/c 1'
_atom_sites_solution_hydrogens geom
_atom_sites_solution_primary direct
_atom_sites_solution_secondary difmap
_audit_creation_date 2013-04-07
_audit_creation_method
;
Olex2 1.1
(compiled 2011.11.01 svn.r2039, GUI svn.r3906)
;
_audit_update_record
;
2013-04-08 # Formatted by publCIF
;
_cell_angle_alpha 90.00
_cell_angle_beta 100.334(17)
_cell_angle_gamma 90.00
_cell_formula_units_Z 8
_cell_length_a 7.2107(6)
_cell_length_b 24.0635(17)
_cell_length_c 14.4077(11)
_cell_measurement_reflns_used 1341
_cell_measurement_temperature 298
_cell_measurement_theta_max 70.5781
_cell_measurement_theta_min 3.6161
_cell_volume 2459.4(4)
_computing_cell_refinement
;
CrysAlisPro, Oxford Diffraction Ltd.,
Version 1.171.34.9 (release 08-12-2009 CrysAlis171 .NET)
(compiled Dec 8 2009,17:31:18)
;
_computing_data_collection
;
CrysAlisPro, Oxford Diffraction Ltd.,
Version 1.171.34.9 (release 08-12-2009 CrysAlis171 .NET)
(compiled Dec 8 2009,17:31:18)
;
_computing_data_reduction
;
CrysAlisPro, Oxford Diffraction Ltd.,
Version 1.171.34.9 (release 08-12-2009 CrysAlis171 .NET)
(compiled Dec 8 2009,17:31:18)
;
_computing_molecular_graphics
;
O. V. Dolomanov, L. J. Bourhis, R. J. Gildea, J. A. K. Howard and H. Puschmann,
OLEX2: a complete structure solution, refinement and analysis program.
J. Appl. Cryst. (2009). 42, 339-341.
;
_computing_publication_material
;
O. V. Dolomanov, L. J. Bourhis, R. J. Gildea, J. A. K. Howard and H. Puschmann,
OLEX2: a complete structure solution, refinement and analysis program.
J. Appl. Cryst. (2009). 42, 339-341.
;
_computing_structure_refinement
;
SHELXL, G.M. Sheldrick, Acta Cryst.
2008). A64, 112-122
;
_computing_structure_solution 'SHELXS-97 (Sheldrick, 1990)'
_diffrn_ambient_temperature 298
_diffrn_detector_area_resol_mean 10.2673
_diffrn_measured_fraction_theta_full 0.986
_diffrn_measured_fraction_theta_max 0.964
_diffrn_measurement_details
;
1 omega -68.00 29.00 1.0000 25.0000
omega____ theta____ kappa____ phi______ frames
- -41.6979 37.0000 -90.0000 97

2 omega 48.00 99.00 1.0000 25.0000
omega____ theta____ kappa____ phi______ frames
- 41.6979 -125.0000 30.0000 51

3 omega -24.00 11.00 1.0000 25.0000
omega____ theta____ kappa____ phi______ frames
- 41.6979 -37.0000 30.0000 35

4 omega 72.00 173.00 1.0000 90.0000
omega____ theta____ kappa____ phi______ frames
- 100.0000 45.0000 30.0000 101

5 omega 99.00 125.00 1.0000 90.0000
omega____ theta____ kappa____ phi______ frames
- 100.0000 -45.0000 150.0000 26

6 omega 140.00 169.00 1.0000 90.0000
omega____ theta____ kappa____ phi______ frames
- 100.0000 111.0000 150.0000 29

7 omega 91.00 117.00 1.0000 90.0000
omega____ theta____ kappa____ phi______ frames
- 100.0000 -45.0000 60.0000 26

8 omega 90.00 128.00 1.0000 90.0000
omega____ theta____ kappa____ phi______ frames
- 100.0000 -45.0000 90.0000 38

9 omega 94.00 128.00 1.0000 90.0000
omega____ theta____ kappa____ phi______ frames
- 100.0000 -45.0000 -150.0000 34

10 omega 17.00 107.00 1.0000 90.0000
omega____ theta____ kappa____ phi______ frames
- 100.0000 -97.0000 -39.0000 90

11 omega 96.00 128.00 1.0000 90.0000
omega____ theta____ kappa____ phi______ frames
- 100.0000 -45.0000 -60.0000 32

12 omega 95.00 120.00 1.0000 90.0000
omega____ theta____ kappa____ phi______ frames
- 100.0000 -45.0000 30.0000 25
;
_diffrn_measurement_device_type 'Xcalibur, Ruby, Gemini'
_diffrn_measurement_method '\w scans'
_diffrn_orient_matrix_UB_11 -0.0860319000
_diffrn_orient_matrix_UB_12 -0.0583816000
_diffrn_orient_matrix_UB_13 0.0031763000
_diffrn_orient_matrix_UB_21 -0.0680906000
_diffrn_orient_matrix_UB_22 0.0153492000
_diffrn_orient_matrix_UB_23 0.0921980000
_diffrn_orient_matrix_UB_31 -0.1872563000
_diffrn_orient_matrix_UB_32 0.0213073000
_diffrn_orient_matrix_UB_33 -0.0576293000
_diffrn_radiation_monochromator graphite
_diffrn_radiation_type 'Cu K\a'
_diffrn_radiation_wavelength 1.5418
_diffrn_reflns_av_R_equivalents 0.0663
_diffrn_reflns_av_unetI/netI 0.0978
_diffrn_reflns_limit_h_max 7
_diffrn_reflns_limit_h_min -8
_diffrn_reflns_limit_k_max 29
_diffrn_reflns_limit_k_min -23
_diffrn_reflns_limit_l_max 12
_diffrn_reflns_limit_l_min -17
_diffrn_reflns_number 8843
_diffrn_reflns_theta_full 68.00
_diffrn_reflns_theta_max 70.71
_diffrn_reflns_theta_min 3.62
_diffrn_source 'Enhance (Cu) X-ray Source'
_exptl_absorpt_coefficient_mu 1.003
_exptl_absorpt_correction_T_max 0.987
_exptl_absorpt_correction_T_min 0.878
_exptl_absorpt_correction_type analytical
_exptl_absorpt_process_details
;
CrysAlisPro, Oxford Diffraction Ltd.,
Version 1.171.34.9 (release 08-12-2009 CrysAlis171 .NET)
(compiled Dec 8 2009,17:31:18)
Analytical numeric absorption correction using a multifaceted crystal
model based on expressions derived by R.C. Clark & J.S. Reid.
(Clark, R. C. & Reid, J. S. (1995). Acta Cryst. A51, 887-897)
;
_exptl_crystal_colour colourless
_exptl_crystal_colour_primary colourless
_exptl_crystal_density_diffrn 1.535
_exptl_crystal_density_method 'not measured'
_exptl_crystal_F_000 1168
_exptl_crystal_size_max 0.2843
_exptl_crystal_size_mid 0.021
_exptl_crystal_size_min 0.0135
_refine_diff_density_max 0.194
_refine_diff_density_min -0.292
_refine_diff_density_rms 0.053
_refine_ls_extinction_method none
_refine_ls_goodness_of_fit_ref 0.998
_refine_ls_hydrogen_treatment constr
_refine_ls_matrix_type full
_refine_ls_number_parameters 379
_refine_ls_number_reflns 4556
_refine_ls_number_restraints 0
_refine_ls_restrained_S_all 0.998
_refine_ls_R_factor_all 0.1325
_refine_ls_R_factor_gt 0.0599
_refine_ls_shift/su_max 0.000
_refine_ls_shift/su_mean 0.000
_refine_ls_structure_factor_coef Fsqd
_refine_ls_weighting_details 'calc w=1/[\s^2^(Fo^2^)+(0.0385P)^2^+0.0000P] where P=(Fo^2^+2Fc^2^)/3'
_refine_ls_weighting_scheme calc
_refine_ls_wR_factor_gt 0.1241
_refine_ls_wR_factor_ref 0.1709
_reflns_number_gt 2303
_reflns_number_total 4556
_reflns_threshold_expression >2sigma(I)
_cod_data_source_file c3nj00186e.cif
_cod_data_source_block 4_293K_new
_cod_original_cell_volume 2459.4(3)
_cod_database_code 7053146
_chemical_oxdiff_formula 'C13 H8 N4 O4'
_reflns_odcompleteness_completeness 98.88
_reflns_odcompleteness_iscentric 1
_reflns_odcompleteness_theta 66.49

loop_
_space_group_symop_id
_space_group_symop_operation_xyz
1 'x, y, z'
2 '-x, y+1/2, -z+1/2'
3 '-x, -y, -z'
4 'x, -y-1/2, z-1/2'

loop_
_atom_site_label
_atom_site_type_symbol
_atom_site_fract_x
_atom_site_fract_y
_atom_site_fract_z
_atom_site_U_iso_or_equiv
_atom_site_adp_type
_atom_site_occupancy
_atom_site_symmetry_multiplicity
_atom_site_calc_flag
_atom_site_refinement_flags
C1A C 0.7397(6) 0.30330(16) 0.4763(3) 0.0447(9) Uani 1 1 d .
C2A C 0.8063(6) 0.34369(18) 0.5449(3) 0.0531(10) Uani 1 1 d .
H2A H 0.8663 0.3335 0.6052 0.064 Uiso 1 1 calc R
C3A C 0.7800(7) 0.39801(19) 0.5203(3) 0.0596(11) Uani 1 1 d .
H3A H 0.8233 0.4253 0.5646 0.072 Uiso 1 1 calc R
C4A C 0.6874(7) 0.4142(2) 0.4281(4) 0.0629(12) Uani 1 1 d .
H4A H 0.6712 0.4518 0.4144 0.076 Uiso 1 1 calc R
C5A C 0.6227(7) 0.37671(19) 0.3603(3) 0.0590(11) Uani 1 1 d .
H5A H 0.5655 0.3879 0.3002 0.071 Uiso 1 1 calc R
C6A C 0.6454(6) 0.31892(17) 0.3842(3) 0.0466(9) Uani 1 1 d .
C7A C 0.5956(6) 0.27024(18) 0.3381(3) 0.0494(10) Uani 1 1 d .
H7A H 0.5314 0.2662 0.2764 0.059 Uiso 1 1 calc R
N2A N 0.6579(4) 0.22883(14) 0.3996(2) 0.0449(8) Uani 1 1 d .
N1A N 0.7473(5) 0.24747(14) 0.4857(2) 0.0481(8) Uani 1 1 d .
C8A C 0.6431(5) 0.17119(17) 0.3827(3) 0.0447(9) Uani 1 1 d .
C9A C 0.6374(6) 0.15187(19) 0.2906(3) 0.0526(10) Uani 1 1 d .
H9A H 0.6433 0.1770 0.2422 0.063 Uiso 1 1 calc R
C10A C 0.6230(6) 0.09572(19) 0.2712(3) 0.0565(11) Uani 1 1 d .
H10A H 0.6185 0.0830 0.2099 0.068 Uiso 1 1 calc R
C11A C 0.6153(6) 0.05894(18) 0.3429(3) 0.0526(10) Uani 1 1 d .
N4A N 0.6003(6) -0.00041(17) 0.3224(3) 0.0649(11) Uani 1 1 d .
O4A O 0.5811(6) -0.03244(15) 0.3857(3) 0.0869(11) Uani 1 1 d .
O3A O 0.6056(7) -0.01502(17) 0.2424(3) 0.1049(15) Uani 1 1 d .
C12A C 0.6231(5) 0.07642(18) 0.4345(3) 0.0494(10) Uani 1 1 d .
H12A H 0.6178 0.0509 0.4824 0.059 Uiso 1 1 calc R
C13A C 0.6387(5) 0.13185(17) 0.4537(3) 0.0451(9) Uani 1 1 d .
N3A N 0.6476(5) 0.14745(14) 0.5539(2) 0.0508(8) Uani 1 1 d .
O1A O 0.5186(5) 0.17411(15) 0.5756(2) 0.0666(8) Uani 1 1 d .
O2A O 0.7828(5) 0.12937(15) 0.6087(2) 0.0726(10) Uani 1 1 d .
C1B C 0.8512(5) 0.87630(16) 0.6905(3) 0.0434(9) Uani 1 1 d .
C2B C 0.8486(6) 0.91826(18) 0.7582(3) 0.0533(11) Uani 1 1 d .
H2B H 0.8306 0.9095 0.8189 0.064 Uiso 1 1 calc R
C3B C 0.8728(6) 0.97173(19) 0.7335(3) 0.0575(11) Uani 1 1 d .
H3B H 0.8712 0.9996 0.7780 0.069 Uiso 1 1 calc R
C4B C 0.9006(6) 0.98629(19) 0.6418(3) 0.0587(11) Uani 1 1 d .
H4B H 0.9152 1.0235 0.6271 0.070 Uiso 1 1 calc R
C5B C 0.9063(6) 0.94675(18) 0.5745(3) 0.0530(10) Uani 1 1 d .
H5B H 0.9254 0.9566 0.5145 0.064 Uiso 1 1 calc R
C6B C 0.8827(5) 0.89056(18) 0.5981(3) 0.0442(9) Uani 1 1 d .
C7B C 0.8810(5) 0.84017(16) 0.5525(3) 0.0432(9) Uani 1 1 d .
H7B H 0.8985 0.8345 0.4907 0.052 Uiso 1 1 calc R
N2B N 0.8494(4) 0.80051(13) 0.6139(2) 0.0411(7) Uani 1 1 d .
N1B N 0.8296(5) 0.82138(14) 0.7003(2) 0.0463(8) Uani 1 1 d .
C8B C 0.8312(5) 0.74293(16) 0.5965(3) 0.0412(8) Uani 1 1 d .
C9B C 0.7581(6) 0.72478(17) 0.5050(3) 0.0457(9) Uani 1 1 d .
H9B H 0.7228 0.7507 0.4572 0.055 Uiso 1 1 calc R
C10B C 0.7381(6) 0.66951(17) 0.4851(3) 0.0485(10) Uani 1 1 d .
H10B H 0.6908 0.6577 0.4240 0.058 Uiso 1 1 calc R
C11B C 0.7879(6) 0.63154(17) 0.5557(3) 0.0488(10) Uani 1 1 d .
N4B N 0.7709(6) 0.57175(16) 0.5349(3) 0.0602(10) Uani 1 1 d .
O4B O 0.6871(6) 0.55826(14) 0.4562(2) 0.0802(11) Uani 1 1 d .
O3B O 0.8374(6) 0.53876(14) 0.5953(3) 0.0844(11) Uani 1 1 d .
C12B C 0.8567(6) 0.64715(17) 0.6477(3) 0.0480(9) Uani 1 1 d .
H12B H 0.8876 0.6208 0.6952 0.058 Uiso 1 1 calc R
C13B C 0.8781(5) 0.70298(17) 0.6668(2) 0.0428(9) Uani 1 1 d .
N3B N 0.9532(5) 0.71817(15) 0.7650(2) 0.0494(8) Uani 1 1 d .
O1B O 1.1026(4) 0.74244(15) 0.7823(2) 0.0645(8) Uani 1 1 d .
O2B O 0.8596(5) 0.70376(17) 0.8235(2) 0.0755(10) Uani 1 1 d .

loop_
_atom_site_aniso_label
_atom_site_aniso_U_11
_atom_site_aniso_U_22
_atom_site_aniso_U_33
_atom_site_aniso_U_23
_atom_site_aniso_U_13
_atom_site_aniso_U_12
C1A 0.048(2) 0.033(2) 0.053(2) 0.0015(18) 0.0090(17) 0.0002(18)
C2A 0.059(2) 0.043(2) 0.057(2) -0.005(2) 0.0098(19) -0.007(2)
C3A 0.066(3) 0.038(2) 0.076(3) -0.005(2) 0.017(2) -0.003(2)
C4A 0.067(3) 0.040(2) 0.086(3) 0.006(2) 0.022(2) 0.004(2)
C5A 0.064(3) 0.045(3) 0.069(3) 0.014(2) 0.015(2) 0.006(2)
C6A 0.049(2) 0.039(2) 0.053(2) 0.0038(19) 0.0102(18) 0.0011(19)
C7A 0.052(2) 0.048(2) 0.047(2) 0.004(2) 0.0045(17) 0.004(2)
N2A 0.0493(17) 0.0357(18) 0.0481(17) -0.0005(15) 0.0046(14) -0.0012(16)
N1A 0.0544(19) 0.0389(19) 0.0481(17) -0.0032(15) 0.0012(15) -0.0036(16)
C8A 0.041(2) 0.036(2) 0.055(2) 0.0005(18) 0.0039(17) 0.0018(18)
C9A 0.055(2) 0.053(3) 0.049(2) -0.003(2) 0.0085(19) -0.003(2)
C10A 0.062(3) 0.050(3) 0.057(2) -0.015(2) 0.009(2) -0.006(2)
C11A 0.050(2) 0.039(2) 0.065(3) -0.013(2) 0.0009(19) -0.0046(19)
N4A 0.067(2) 0.045(2) 0.080(3) -0.015(2) 0.006(2) -0.005(2)
O4A 0.119(3) 0.045(2) 0.093(3) -0.005(2) 0.008(2) -0.009(2)
O3A 0.160(4) 0.065(3) 0.095(3) -0.038(2) 0.037(3) -0.022(3)
C12A 0.049(2) 0.040(2) 0.057(2) -0.0055(19) 0.0024(18) -0.0032(19)
C13A 0.044(2) 0.039(2) 0.048(2) -0.0055(18) -0.0008(16) 0.0062(18)
N3A 0.061(2) 0.0353(18) 0.0525(19) -0.0001(16) 0.0014(17) -0.0021(18)
O1A 0.0686(19) 0.065(2) 0.0695(19) -0.0080(17) 0.0225(16) 0.0075(19)
O2A 0.089(2) 0.058(2) 0.0608(18) 0.0001(16) -0.0153(17) 0.0157(19)
C1B 0.046(2) 0.036(2) 0.048(2) 0.0007(17) 0.0066(17) 0.0015(18)
C2B 0.061(3) 0.048(3) 0.051(2) -0.007(2) 0.0079(19) -0.001(2)
C3B 0.055(2) 0.048(3) 0.067(3) -0.013(2) 0.005(2) 0.000(2)
C4B 0.058(3) 0.040(2) 0.076(3) -0.004(2) 0.003(2) -0.005(2)
C5B 0.058(3) 0.042(2) 0.056(2) 0.007(2) 0.002(2) -0.004(2)
C6B 0.042(2) 0.043(2) 0.046(2) 0.0031(18) 0.0043(16) -0.0001(18)
C7B 0.049(2) 0.040(2) 0.0396(19) 0.0061(17) 0.0076(16) -0.0027(18)
N2B 0.0487(18) 0.0367(18) 0.0378(16) -0.0020(14) 0.0069(13) 0.0023(15)
N1B 0.061(2) 0.0401(19) 0.0385(16) -0.0033(14) 0.0097(14) 0.0022(17)
C8B 0.049(2) 0.032(2) 0.0436(19) -0.0017(16) 0.0112(16) 0.0034(18)
C9B 0.058(2) 0.038(2) 0.0402(19) 0.0037(17) 0.0061(17) 0.0051(19)
C10B 0.064(3) 0.039(2) 0.044(2) -0.0020(18) 0.0128(18) 0.004(2)
C11B 0.059(2) 0.034(2) 0.057(2) -0.0011(19) 0.0184(19) 0.0033(19)
N4B 0.082(3) 0.041(2) 0.062(2) -0.0031(19) 0.023(2) -0.002(2)
O4B 0.133(3) 0.0454(19) 0.063(2) -0.0087(16) 0.020(2) -0.015(2)
O3B 0.126(3) 0.0385(19) 0.086(2) 0.0099(19) 0.009(2) 0.005(2)
C12B 0.061(2) 0.039(2) 0.046(2) 0.0050(18) 0.0152(18) 0.002(2)
C13B 0.051(2) 0.041(2) 0.0364(18) 0.0032(17) 0.0088(16) 0.0071(19)
N3B 0.060(2) 0.044(2) 0.0409(17) 0.0030(15) 0.0025(16) 0.0080(18)
O1B 0.0634(18) 0.067(2) 0.0580(17) -0.0059(16) -0.0039(14) -0.0040(18)
O2B 0.093(2) 0.093(3) 0.0453(16) 0.0086(17) 0.0253(16) -0.006(2)

loop_
_atom_type_symbol
_atom_type_description
_atom_type_scat_dispersion_real
_atom_type_scat_dispersion_imag
_atom_type_scat_source
C C 0.0181 0.0091 'International Tables Vol C Tables 4.2.6.8 and 6.1.1.4'
H H 0.0000 0.0000 'International Tables Vol C Tables 4.2.6.8 and 6.1.1.4'
N N 0.0311 0.0180 'International Tables Vol C Tables 4.2.6.8 and 6.1.1.4'
O O 0.0492 0.0322 'International Tables Vol C Tables 4.2.6.8 and 6.1.1.4'

loop_
_exptl_crystal_face_index_h
_exptl_crystal_face_index_k
_exptl_crystal_face_index_l
_exptl_crystal_face_perp_dist
_exptl_oxdiff_crystal_face_indexfrac_h
_exptl_oxdiff_crystal_face_indexfrac_k
_exptl_oxdiff_crystal_face_indexfrac_l
_exptl_oxdiff_crystal_face_x
_exptl_oxdiff_crystal_face_y
_exptl_oxdiff_crystal_face_z
0 3 -9 0.0105 -0.0029 2.9826 -8.9859 -0.2055 -0.7847 0.5807
0 -3 9 0.0105 0.0029 -2.9826 8.9859 0.2055 0.7847 -0.5807
0 -16 -1 0.0068 0.0036 -15.9774 -1.0010 0.9292 -0.3389 -0.2799
0 16 1 0.0068 -0.0036 15.9774 1.0010 -0.9292 0.3389 0.2799
-4 1 -4 0.1105 -3.9930 0.9884 -3.9968 0.2731 -0.0811 1.0022
4 -1 4 0.1105 3.9930 -0.9884 3.9968 -0.2731 0.0811 -1.0022

loop_
_geom_angle_atom_site_label_1
_geom_angle_atom_site_label_2
_geom_angle_atom_site_label_3
_geom_angle
C2A C1A C6A 121.1(4)
N1A C1A C2A 127.8(4)
N1A C1A C6A 111.0(4)
C1A C2A H2A 121.1
C3A C2A C1A 117.8(4)
C3A C2A H2A 121.1
C2A C3A H3A 119.2
C2A C3A C4A 121.6(4)
C4A C3A H3A 119.2
C3A C4A H4A 118.9
C5A C4A C3A 122.3(4)
C5A C4A H4A 118.9
C4A C5A H5A 121.2
C4A C5A C6A 117.6(4)
C6A C5A H5A 121.2
C1A C6A C5A 119.5(4)
C7A C6A C1A 105.5(4)
C7A C6A C5A 135.0(4)
C6A C7A H7A 126.7
N2A C7A C6A 106.6(3)
N2A C7A H7A 126.7
C7A N2A N1A 113.5(3)
C7A N2A C8A 127.2(3)
N1A N2A C8A 119.2(3)
C1A N1A N2A 103.4(3)
C9A C8A N2A 118.6(4)
C13A C8A N2A 123.4(4)
C13A C8A C9A 117.9(4)
C8A C9A H9A 119.8
C10A C9A C8A 120.4(4)
C10A C9A H9A 119.8
C9A C10A H10A 120.3
C11A C10A C9A 119.5(4)
C11A C10A H10A 120.3
C10A C11A N4A 119.4(4)
C10A C11A C12A 121.7(4)
C12A C11A N4A 118.8(4)
O4A N4A C11A 118.8(4)
O3A N4A C11A 117.6(5)
O3A N4A O4A 123.7(4)
C11A C12A H12A 120.6
C13A C12A C11A 118.7(4)
C13A C12A H12A 120.6
C8A C13A N3A 122.6(4)
C12A C13A C8A 121.8(4)
C12A C13A N3A 115.7(4)
O1A N3A C13A 118.9(3)
O1A N3A O2A 125.5(4)
O2A N3A C13A 115.5(4)
C2B C1B C6B 119.8(4)
N1B C1B C2B 128.1(4)
N1B C1B C6B 112.0(3)
C1B C2B H2B 120.6
C3B C2B C1B 118.7(4)
C3B C2B H2B 120.6
C2B C3B H3B 119.1
C2B C3B C4B 121.8(4)
C4B C3B H3B 119.1
C3B C4B H4B 119.4
C5B C4B C3B 121.2(4)
C5B C4B H4B 119.4
C4B C5B H5B 120.8
C4B C5B C6B 118.4(4)
C6B C5B H5B 120.8
C5B C6B C1B 120.0(4)
C7B C6B C1B 104.1(3)
C7B C6B C5B 136.0(4)
C6B C7B H7B 126.4
N2B C7B C6B 107.3(3)
N2B C7B H7B 126.4
C7B N2B N1B 113.2(3)
C7B N2B C8B 126.8(3)
N1B N2B C8B 120.0(3)
C1B N1B N2B 103.4(3)
C9B C8B N2B 118.8(3)
C13B C8B N2B 123.1(3)
C13B C8B C9B 118.1(4)
C8B C9B H9B 119.7
C10B C9B C8B 120.7(4)
C10B C9B H9B 119.7
C9B C10B H10B 120.2
C9B C10B C11B 119.5(4)
C11B C10B H10B 120.2
C10B C11B N4B 120.1(4)
C10B C11B C12B 122.2(4)
C12B C11B N4B 117.7(4)
O4B N4B C11B 117.1(4)
O3B N4B C11B 119.1(4)
O3B N4B O4B 123.8(4)
C11B C12B H12B 121.1
C13B C12B C11B 117.7(4)
C13B C12B H12B 121.1
C8B C13B N3B 121.9(4)
C12B C13B C8B 121.7(3)
C12B C13B N3B 116.4(3)
O1B N3B C13B 118.6(3)
O1B N3B O2B 125.2(3)
O2B N3B C13B 116.2(4)

loop_
_geom_bond_atom_site_label_1
_geom_bond_atom_site_label_2
_geom_bond_distance
C1A C2A 1.408(6)
C1A C6A 1.428(5)
C1A N1A 1.351(5)
C2A H2A 0.9300
C2A C3A 1.359(6)
C3A H3A 0.9300
C3A C4A 1.430(7)
C4A H4A 0.9300
C4A C5A 1.350(7)
C5A H5A 0.9300
C5A C6A 1.435(6)
C6A C7A 1.363(6)
C7A H7A 0.9300
C7A N2A 1.356(5)
N2A N1A 1.367(4)
N2A C8A 1.409(5)
C8A C9A 1.400(6)
C8A C13A 1.398(6)
C9A H9A 0.9300
C9A C10A 1.380(6)
C10A H10A 0.9300
C10A C11A 1.370(7)
C11A N4A 1.459(6)
C11A C12A 1.377(6)
N4A O4A 1.220(5)
N4A O3A 1.212(5)
C12A H12A 0.9300
C12A C13A 1.363(6)
C13A N3A 1.482(5)
N3A O1A 1.216(4)
N3A O2A 1.219(4)
C1B C2B 1.407(6)
C1B C6B 1.432(6)
C1B N1B 1.341(5)
C2B H2B 0.9300
C2B C3B 1.355(7)
C3B H3B 0.9300
C3B C4B 1.415(7)
C4B H4B 0.9300
C4B C5B 1.364(6)
C5B H5B 0.9300
C5B C6B 1.412(6)
C6B C7B 1.378(6)
C7B H7B 0.9300
C7B N2B 1.349(5)
N2B N1B 1.373(4)
N2B C8B 1.410(5)
C8B C9B 1.399(5)
C8B C13B 1.393(5)
C9B H9B 0.9300
C9B C10B 1.363(6)
C10B H10B 0.9300
C10B C11B 1.367(6)
C11B N4B 1.470(6)
C11B C12B 1.381(6)
N4B O4B 1.229(5)
N4B O3B 1.212(5)
C12B H12B 0.9300
C12B C13B 1.374(6)
C13B N3B 1.469(5)
N3B O1B 1.211(4)
N3B O2B 1.221(5)

loop_
_geom_torsion_atom_site_label_1
_geom_torsion_atom_site_label_2
_geom_torsion_atom_site_label_3
_geom_torsion_atom_site_label_4
_geom_torsion
C1A C2A C3A C4A 0.2(7)
C1A C6A C7A N2A -0.2(4)
C2A C1A C6A C5A 1.8(6)
C2A C1A C6A C7A -178.1(4)
C2A C1A N1A N2A 178.0(4)
C2A C3A C4A C5A -0.6(7)
C3A C4A C5A C6A 1.6(7)
C4A C5A C6A C1A -2.1(6)
C4A C5A C6A C7A 177.7(5)
C5A C6A C7A N2A -180.0(5)
C6A C1A C2A C3A -0.8(6)
C6A C1A N1A N2A 0.0(4)
C6A C7A N2A N1A 0.2(5)
C6A C7A N2A C8A -178.3(4)
C7A N2A N1A C1A -0.1(4)
C7A N2A C8A C9A 28.3(6)
C7A N2A C8A C13A -153.5(4)
N2A C8A C9A C10A 180.0(4)
N2A C8A C13A C12A 179.6(4)
N2A C8A C13A N3A 0.6(6)
N1A C1A C2A C3A -178.6(4)
N1A C1A C6A C5A 179.9(4)
N1A C1A C6A C7A 0.1(5)
N1A N2A C8A C9A -150.1(4)
N1A N2A C8A C13A 28.1(6)
C8A N2A N1A C1A 178.5(4)
C8A C9A C10A C11A -0.3(7)
C8A C13A N3A O1A 65.1(5)
C8A C13A N3A O2A -118.5(4)
C9A C8A C13A C12A -2.2(6)
C9A C8A C13A N3A 178.9(4)
C9A C10A C11A N4A -179.9(4)
C9A C10A C11A C12A -0.5(7)
C10A C11A N4A O4A -175.3(4)
C10A C11A N4A O3A 4.0(7)
C10A C11A C12A C13A 0.1(7)
C11A C12A C13A C8A 1.3(6)
C11A C12A C13A N3A -179.6(4)
N4A C11A C12A C13A 179.4(4)
C12A C11A N4A O4A 5.3(7)
C12A C11A N4A O3A -175.4(4)
C12A C13A N3A O1A -113.9(4)
C12A C13A N3A O2A 62.4(5)
C13A C8A C9A C10A 1.6(6)
C1B C2B C3B C4B 0.0(7)
C1B C6B C7B N2B 0.5(4)
C2B C1B C6B C5B -1.6(6)
C2B C1B C6B C7B 178.5(4)
C2B C1B N1B N2B -178.5(4)
C2B C3B C4B C5B -0.8(7)
C3B C4B C5B C6B 0.4(7)
C4B C5B C6B C1B 0.8(6)
C4B C5B C6B C7B -179.3(5)
C5B C6B C7B N2B -179.5(5)
C6B C1B C2B C3B 1.2(6)
C6B C1B N1B N2B 0.6(4)
C6B C7B N2B N1B -0.2(4)
C6B C7B N2B C8B 178.1(4)
C7B N2B N1B C1B -0.3(4)
C7B N2B C8B C9B -30.0(6)
C7B N2B C8B C13B 151.7(4)
N2B C8B C9B C10B -180.0(4)
N2B C8B C13B C12B 179.3(4)
N2B C8B C13B N3B -0.9(6)
N1B C1B C2B C3B -179.8(4)
N1B C1B C6B C5B 179.3(4)
N1B C1B C6B C7B -0.7(5)
N1B N2B C8B C9B 148.1(3)
N1B N2B C8B C13B -30.1(6)
C8B N2B N1B C1B -178.6(3)
C8B C9B C10B C11B 0.8(6)
C8B C13B N3B O1B -62.4(5)
C8B C13B N3B O2B 119.3(4)
C9B C8B C13B C12B 1.0(6)
C9B C8B C13B N3B -179.1(3)
C9B C10B C11B N4B -178.7(4)
C9B C10B C11B C12B 0.7(6)
C10B C11B N4B O4B -9.9(6)
C10B C11B N4B O3B 170.8(4)
C10B C11B C12B C13B -1.3(6)
C11B C12B C13B C8B 0.4(6)
C11B C12B C13B N3B -179.5(4)
N4B C11B C12B C13B 178.1(4)
C12B C11B N4B O4B 170.7(4)
C12B C11B N4B O3B -8.6(6)
C12B C13B N3B O1B 117.5(4)
C12B C13B N3B O2B -60.8(5)
C13B C8B C9B C10B -1.6(6)
